data_7017550
loop_
_publ_author_name
'Gholivand, Khodayar'
'Mahzouni, Hamid R.'
'Esrafili, Mehdi D.'

_publ_section_title
;
 Structure, bonding, electronic and energy aspects of a new family of
 early lanthanide (La, Ce and Nd) complexes with phosphoric triamides:
 Insights from experimental and DFT studies.
;
_journal_issue 5
_journal_name_full 'Dalton transactions (Cambridge, England : 2003)'
_journal_page_first 1597
_journal_page_last 1608
_journal_paper_doi 10.1039/c1dt11084e
_journal_volume 41
_journal_year 2012
_chemical_formula_moiety 'C30 H51.60 Ce Cl5 N6 O8.80 P2'
_chemical_formula_sum 'C30 H51.6 Ce Cl5 N6 O8.8 P2'
_chemical_formula_weight 1016.48
_chemical_name_systematic
;
?
;
_space_group_IT_number 15
_symmetry_cell_setting monoclinic
_symmetry_space_group_name_Hall '-C 2yc'
_symmetry_space_group_name_H-M 'C 1 2/c 1'
_atom_sites_solution_hydrogens mixed
_atom_sites_solution_primary direct
_atom_sites_solution_secondary difmap
_audit_creation_method SHELXL-97
_cell_angle_alpha 90.00
_cell_angle_beta 104.5550(10)
_cell_angle_gamma 90.00
_cell_formula_units_Z 4
_cell_length_a 14.3165(4)
_cell_length_b 13.0127(4)
_cell_length_c 23.8088(7)
_cell_measurement_reflns_used 745
_cell_measurement_temperature 120(2)
_cell_measurement_theta_max 28
_cell_measurement_theta_min 3
_cell_volume 4293.1(2)
_computing_cell_refinement 'APEX2 (Bruker, 2005)'
_computing_data_collection 'APEX2 (Bruker, 2005)'
_computing_data_reduction 'APEX2 (Bruker, 2005)'
_computing_molecular_graphics 'SHELXTL ver. 5.1 (Sheldrick, 1998b)'
_computing_publication_material 'SHELXTL ver. 5.1 (Sheldrick, 1998b)'
_computing_structure_refinement 'SHELXTL ver. 5.1 (Sheldrick, 1998b)'
_computing_structure_solution 'SHELXTL ver. 5.1 (Sheldrick, 1998b)'
_diffrn_ambient_temperature 120(2)
_diffrn_measured_fraction_theta_full 0.999
_diffrn_measured_fraction_theta_max 0.999
_diffrn_measurement_device_type 'Bruker SMART APEX2 CCD area detector'
_diffrn_measurement_method 'phi and omega scans'
_diffrn_radiation_monochromator graphite
_diffrn_radiation_source 'fine-focus sealed tube'
_diffrn_radiation_type MoK\a
_diffrn_radiation_wavelength 0.71073
_diffrn_reflns_av_R_equivalents 0.0346
_diffrn_reflns_av_sigmaI/netI 0.0272
_diffrn_reflns_limit_h_max 19
_diffrn_reflns_limit_h_min -19
_diffrn_reflns_limit_k_max 17
_diffrn_reflns_limit_k_min -17
_diffrn_reflns_limit_l_max 32
_diffrn_reflns_limit_l_min -32
_diffrn_reflns_number 25803
_diffrn_reflns_theta_full 29.00
_diffrn_reflns_theta_max 29.00
_diffrn_reflns_theta_min 1.77
_exptl_absorpt_coefficient_mu 1.499
_exptl_absorpt_correction_T_max 0.864
_exptl_absorpt_correction_T_min 0.707
_exptl_absorpt_correction_type multi-scan
_exptl_absorpt_process_details 'APEX2 (Bruker, 2005)'
_exptl_crystal_colour colorless
_exptl_crystal_density_diffrn 1.573
_exptl_crystal_density_method 'not measured'
_exptl_crystal_description needle
_exptl_crystal_F_000 2068
_exptl_crystal_size_max 0.25
_exptl_crystal_size_mid 0.15
_exptl_crystal_size_min 0.10
_refine_diff_density_max 1.097
_refine_diff_density_min -0.813
_refine_diff_density_rms 0.087
_refine_ls_extinction_method none
_refine_ls_goodness_of_fit_ref 1.001
_refine_ls_hydrogen_treatment constr
_refine_ls_matrix_type full
_refine_ls_number_parameters 250
_refine_ls_number_reflns 5707
_refine_ls_number_restraints 0
_refine_ls_restrained_S_all 1.001
_refine_ls_R_factor_all 0.0308
_refine_ls_R_factor_gt 0.0277
_refine_ls_shift/su_max 0.005
_refine_ls_shift/su_mean 0.000
_refine_ls_structure_factor_coef Fsqd
_refine_ls_weighting_details 'calc w=1/[\s^2^(Fo^2^)+(0.0650P)^2^+2.2000P] where P=(Fo^2^+2Fc^2^)/3'
_refine_ls_weighting_scheme calc
_refine_ls_wR_factor_gt 0.0852
_refine_ls_wR_factor_ref 0.0876
_reflns_number_gt 5324
_reflns_number_total 5707
_reflns_threshold_expression I>2/s(I)
_cod_data_source_file c1dt11084e.txt
_cod_data_source_block CeClPA
_cod_depositor_comments
;
The following automatic conversions were performed:

'_symmetry_cell_setting' value 'Monoclinic' changed to 'monoclinic'
according to /home/saulius/struct/CIF-dictionaries/cif_core.dic
dictionary named 'cif_core.dic' version 2.4.1 from 2010-06-29.

Automatic conversion script
Id: cif_fix_values 1715 2011-07-08 13:25:40Z adriana 
;
_cod_original_sg_symbol_H-M 'C 2/c'
_cod_original_formula_sum 'C30 H51.60 Ce Cl5 N6 O8.80 P2'
_cod_database_code 7017550

loop_
_symmetry_equiv_pos_as_xyz
'x, y, z'
'-x, y, -z+1/2'
'x+1/2, y+1/2, z'
'-x+1/2, y+1/2, -z+1/2'
'-x, -y, -z'
'x, -y, z-1/2'
'-x+1/2, -y+1/2, -z'
'x+1/2, -y+1/2, z-1/2'

loop_
_atom_site_label
_atom_site_type_symbol
_atom_site_fract_x
_atom_site_fract_y
_atom_site_fract_z
_atom_site_U_iso_or_equiv
_atom_site_adp_type
_atom_site_occupancy
_atom_site_symmetry_multiplicity
_atom_site_calc_flag
_atom_site_refinement_flags
_atom_site_disorder_assembly
_atom_site_disorder_group
Ce1 Ce 0.0000 0.191659(12) 0.2500 0.00947(6) Uani 1 2 d S . .
P1 P 0.22203(4) 0.14651(4) 0.18901(2) 0.01096(11) Uani 1 1 d . . .
O1 O 0.13551(11) 0.17061(13) 0.21075(7) 0.0153(3) Uani 1 1 d . A .
N1 N 0.30530(14) 0.07793(14) 0.23387(8) 0.0145(4) Uani 1 1 d . A .
H1N H 0.3225 0.0226 0.2216 0.017 Uiso 1 1 d R . .
N2 N 0.27342(13) 0.25215(14) 0.17562(8) 0.0140(4) Uani 1 1 d . A .
N3 N 0.18942(13) 0.07750(14) 0.12975(8) 0.0134(4) Uani 1 1 d . A .
O2 O 0.34496(13) 0.41978(13) 0.12251(8) 0.0192(3) Uani 1 1 d . . .
O3 O 0.13266(14) -0.04913(16) 0.03080(8) 0.0272(4) Uani 1 1 d . . .
C1 C 0.35363(15) 0.10092(16) 0.29199(10) 0.0128(4) Uani 1 1 d . . .
C2 C 0.43176(16) 0.03942(18) 0.31898(10) 0.0172(4) Uani 1 1 d . A .
H2A H 0.4526 -0.0137 0.2976 0.021 Uiso 1 1 calc R . .
C3 C 0.47941(17) 0.0551(2) 0.37680(11) 0.0215(5) Uani 1 1 d . . .
H3A H 0.5318 0.0122 0.3953 0.026 Uiso 1 1 calc R A .
C4 C 0.44950(18) 0.1340(2) 0.40695(11) 0.0221(5) Uani 1 1 d . A .
C5 C 0.37233(19) 0.19684(18) 0.38060(11) 0.0208(5) Uani 1 1 d . . .
H5A H 0.3529 0.2510 0.4019 0.025 Uiso 1 1 calc R A .
C6 C 0.32401(17) 0.18006(18) 0.32317(11) 0.0172(4) Uani 1 1 d . A .
H6A H 0.2708 0.2223 0.3051 0.021 Uiso 1 1 calc R . .
C7 C 0.22031(18) 0.34965(18) 0.16423(11) 0.0194(5) Uani 1 1 d . . .
H7A H 0.2388 0.3945 0.1988 0.023 Uiso 1 1 calc R A .
H7B H 0.1501 0.3363 0.1560 0.023 Uiso 1 1 calc R . .
C8 C 0.24340(18) 0.40289(19) 0.11265(11) 0.0207(5) Uani 1 1 d . A .
H8A H 0.2204 0.3601 0.0775 0.025 Uiso 1 1 calc R . .
H8B H 0.2092 0.4696 0.1059 0.025 Uiso 1 1 calc R . .
C9 C 0.39766(18) 0.32554(19) 0.13333(12) 0.0203(5) Uani 1 1 d . A .
H9A H 0.4676 0.3406 0.1414 0.024 Uiso 1 1 calc R . .
H9B H 0.3801 0.2821 0.0981 0.024 Uiso 1 1 calc R . .
C10 C 0.37802(16) 0.26667(18) 0.18390(11) 0.0169(4) Uani 1 1 d . . .
H10A H 0.4103 0.1989 0.1871 0.020 Uiso 1 1 calc R A .
H10B H 0.4046 0.3049 0.2204 0.020 Uiso 1 1 calc R . .
C11 C 0.25249(17) 0.06315(19) 0.09041(10) 0.0183(5) Uani 1 1 d . . .
H11A H 0.2977 0.0056 0.1042 0.022 Uiso 1 1 calc R A .
H11B H 0.2908 0.1262 0.0895 0.022 Uiso 1 1 calc R . .
C12 C 0.1905(2) 0.0398(2) 0.03012(11) 0.0284(6) Uani 1 1 d . A .
H12A H 0.1482 0.0994 0.0157 0.034 Uiso 1 1 calc R . .
H12B H 0.2324 0.0284 0.0034 0.034 Uiso 1 1 calc R . .
C13 C 0.07001(17) -0.0335(2) 0.06843(10) 0.0216(5) Uani 1 1 d . A .
H13A H 0.0291 -0.0951 0.0676 0.026 Uiso 1 1 calc R . .
H13B H 0.0271 0.0257 0.0545 0.026 Uiso 1 1 calc R . .
C14 C 0.12773(16) -0.01363(17) 0.13009(10) 0.0153(4) Uani 1 1 d . . .
H14A H 0.0837 -0.0010 0.1554 0.018 Uiso 1 1 calc R A .
H14B H 0.1682 -0.0741 0.1452 0.018 Uiso 1 1 calc R . .
Cl3 Cl 0.51018(6) 0.15643(6) 0.47938(3) 0.03734(18) Uani 1 1 d . . .
Cl1 Cl 0.11310(4) 0.35796(4) 0.30705(2) 0.01571(11) Uani 1 1 d . A .
Cl2 Cl 0.0000 -0.02089(6) 0.2500 0.01995(16) Uani 1 2 d S A .
O1S O 0.0917(8) 0.1216(8) 0.3447(5) 0.0156(17) Uani 0.60 1 d P A 1
H1S H 0.1029 0.0555 0.3488 0.045 Uiso 0.60 1 d P B 1
C1S C 0.1220(4) 0.1669(4) 0.4049(2) 0.0338(11) Uani 0.60 1 d P A 1
H1SA H 0.1410 0.1116 0.4334 0.051 Uiso 0.60 1 calc PR A 1
H1SB H 0.0679 0.2053 0.4130 0.051 Uiso 0.60 1 calc PR A 1
H1SC H 0.1767 0.2134 0.4074 0.051 Uiso 0.60 1 calc PR A 1
O1W O 0.0919(14) 0.1296(15) 0.3504(8) 0.021(4) Uiso 0.40 1 d P A 2
H1WA H 0.1029 0.0555 0.3488 0.045 Uiso 0.40 1 d P C 2
H1WB H 0.1115 0.1536 0.3810 0.054 Uiso 0.40 1 d PR C 2
O2S O 0.1307(5) 0.2020(5) 0.4498(3) 0.0500(16) Uiso 0.40 1 d P D 2
H2S H 0.0709 0.2253 0.4482 0.060 Uiso 0.40 1 d PR D 2
C2S C 0.1944(6) 0.2843(7) 0.4663(4) 0.0409(18) Uiso 0.40 1 d P D 2
H2SA H 0.1748 0.3251 0.4960 0.049 Uiso 0.40 1 calc PR D 2
H2SB H 0.1934 0.3275 0.4325 0.049 Uiso 0.40 1 calc PR D 2
H2SC H 0.2599 0.2579 0.4822 0.049 Uiso 0.40 1 calc PR D 2

loop_
_atom_site_aniso_label
_atom_site_aniso_U_11
_atom_site_aniso_U_22
_atom_site_aniso_U_33
_atom_site_aniso_U_23
_atom_site_aniso_U_13
_atom_site_aniso_U_12
Ce1 0.00812(9) 0.00750(9) 0.01337(9) 0.000 0.00379(6) 0.000
P1 0.0095(2) 0.0092(2) 0.0151(3) -0.00142(19) 0.0049(2) -0.00042(18)
O1 0.0127(7) 0.0158(7) 0.0194(8) -0.0030(6) 0.0079(6) -0.0006(6)
N1 0.0163(9) 0.0088(8) 0.0184(9) -0.0015(7) 0.0045(7) 0.0030(7)
N2 0.0111(8) 0.0101(8) 0.0222(9) 0.0014(7) 0.0071(7) 0.0013(7)
N3 0.0119(8) 0.0140(9) 0.0161(9) -0.0041(7) 0.0065(7) -0.0038(7)
O2 0.0200(8) 0.0148(8) 0.0229(9) 0.0026(6) 0.0058(7) -0.0024(6)
O3 0.0323(10) 0.0311(10) 0.0199(9) -0.0098(8) 0.0096(8) -0.0108(8)
C1 0.0109(9) 0.0092(9) 0.0178(10) 0.0011(8) 0.0026(8) -0.0018(7)
C2 0.0125(10) 0.0131(10) 0.0270(12) 0.0021(9) 0.0070(9) 0.0010(8)
C3 0.0122(10) 0.0195(11) 0.0308(13) 0.0065(10) 0.0014(9) -0.0013(9)
C4 0.0205(11) 0.0234(12) 0.0192(11) 0.0013(9) -0.0014(9) -0.0056(10)
C5 0.0240(12) 0.0155(11) 0.0220(12) -0.0007(9) 0.0039(10) -0.0015(9)
C6 0.0152(10) 0.0153(11) 0.0202(11) -0.0006(8) 0.0027(9) 0.0003(8)
C7 0.0201(11) 0.0130(10) 0.0287(12) 0.0057(9) 0.0128(10) 0.0060(9)
C8 0.0192(11) 0.0185(11) 0.0242(12) 0.0061(9) 0.0051(9) -0.0007(9)
C9 0.0204(11) 0.0144(10) 0.0295(13) -0.0002(9) 0.0123(10) -0.0021(9)
C10 0.0110(9) 0.0136(10) 0.0264(12) 0.0003(9) 0.0050(8) -0.0029(8)
C11 0.0189(11) 0.0212(11) 0.0175(11) -0.0050(9) 0.0097(9) -0.0038(9)
C12 0.0337(14) 0.0357(15) 0.0178(11) -0.0015(11) 0.0103(10) -0.0132(12)
C13 0.0172(11) 0.0288(13) 0.0174(11) -0.0051(10) 0.0018(9) -0.0060(10)
C14 0.0169(10) 0.0137(10) 0.0163(10) -0.0028(8) 0.0061(8) -0.0059(8)
Cl3 0.0424(4) 0.0373(4) 0.0229(3) -0.0003(3) -0.0093(3) -0.0058(3)
Cl1 0.0145(2) 0.0099(2) 0.0213(3) -0.00117(19) 0.0017(2) -0.00175(18)
Cl2 0.0271(4) 0.0093(3) 0.0219(4) 0.000 0.0032(3) 0.000
O1S 0.025(3) 0.005(2) 0.011(3) -0.0016(18) -0.0053(17) -0.0001(15)
C1S 0.059(3) 0.025(2) 0.017(2) -0.0006(17) 0.008(2) -0.007(2)

loop_
_atom_type_symbol
_atom_type_description
_atom_type_scat_dispersion_real
_atom_type_scat_dispersion_imag
_atom_type_scat_source
C C 0.0033 0.0016 'International Tables Vol C Tables 4.2.6.8 and 6.1.1.4'
H H 0.0000 0.0000 'International Tables Vol C Tables 4.2.6.8 and 6.1.1.4'
N N 0.0061 0.0033 'International Tables Vol C Tables 4.2.6.8 and 6.1.1.4'
O O 0.0106 0.0060 'International Tables Vol C Tables 4.2.6.8 and 6.1.1.4'
P P 0.1023 0.0942 'International Tables Vol C Tables 4.2.6.8 and 6.1.1.4'
Cl Cl 0.1484 0.1585 'International Tables Vol C Tables 4.2.6.8 and 6.1.1.4'
Ce Ce -0.2486 2.6331 'International Tables Vol C Tables 4.2.6.8 and 6.1.1.4'

loop_
_geom_angle_atom_site_label_1
_geom_angle_atom_site_label_2
_geom_angle_atom_site_label_3
_geom_angle
_geom_angle_site_symmetry_1
_geom_angle_site_symmetry_3
O1 Ce1 O1 166.74(8) . 2
O1 Ce1 O1S 84.1(3) . 2
O1 Ce1 O1S 91.0(3) 2 2
O1 Ce1 O1S 91.0(3) . .
O1 Ce1 O1S 84.1(3) 2 .
O1S Ce1 O1S 136.9(5) 2 .
O1 Ce1 O1W 82.8(5) . 2
O1 Ce1 O1W 93.0(5) 2 2
O1S Ce1 O1W 3.5(6) 2 2
O1S Ce1 O1W 140.0(2) . 2
O1 Ce1 O1W 93.0(4) . .
O1 Ce1 O1W 82.8(5) 2 .
O1S Ce1 O1W 140.0(2) 2 .
O1S Ce1 O1W 3.5(6) . .
O1W Ce1 O1W 143.1(8) 2 .
O1 Ce1 Cl2 83.37(4) . .
O1 Ce1 Cl2 83.37(4) 2 .
O1S Ce1 Cl2 68.4(2) 2 .
O1S Ce1 Cl2 68.4(2) . .
O1W Ce1 Cl2 71.6(4) 2 .
O1W Ce1 Cl2 71.6(4) . .
O1 Ce1 Cl1 81.47(4) . .
O1 Ce1 Cl1 108.94(4) 2 .
O1S Ce1 Cl1 145.5(3) 2 .
O1S Ce1 Cl1 74.7(2) . .
O1W Ce1 Cl1 142.0(4) 2 .
O1W Ce1 Cl1 72.2(4) . .
Cl2 Ce1 Cl1 139.727(11) . .
O1 Ce1 Cl1 108.94(4) . 2
O1 Ce1 Cl1 81.47(4) 2 2
O1S Ce1 Cl1 74.7(2) 2 2
O1S Ce1 Cl1 145.5(3) . 2
O1W Ce1 Cl1 72.2(4) 2 2
O1W Ce1 Cl1 142.0(4) . 2
Cl2 Ce1 Cl1 139.727(11) . 2
Cl1 Ce1 Cl1 80.55(2) . 2
O1 P1 N2 110.25(10) . .
O1 P1 N3 109.42(10) . .
N2 P1 N3 109.82(10) . .
O1 P1 N1 114.68(10) . .
N2 P1 N1 107.17(10) . .
N3 P1 N1 105.33(10) . .
P1 O1 Ce1 173.97(11) . .
C1 N1 P1 127.98(15) . .
C1 N1 H1N 114.2 . .
P1 N1 H1N 117.8 . .
C7 N2 C10 112.07(18) . .
C7 N2 P1 121.81(15) . .
C10 N2 P1 125.19(15) . .
C11 N3 C14 111.44(18) . .
C11 N3 P1 122.12(15) . .
C14 N3 P1 118.41(15) . .
C9 O2 C8 111.51(18) . .
C12 O3 C13 110.4(2) . .
C2 C1 C6 119.6(2) . .
C2 C1 N1 117.9(2) . .
C6 C1 N1 122.5(2) . .
C3 C2 C1 120.6(2) . .
C3 C2 H2A 119.7 . .
C1 C2 H2A 119.7 . .
C4 C3 C2 119.0(2) . .
C4 C3 H3A 120.5 . .
C2 C3 H3A 120.5 . .
C3 C4 C5 121.2(2) . .
C3 C4 Cl3 119.6(2) . .
C5 C4 Cl3 119.2(2) . .
C6 C5 C4 119.7(2) . .
C6 C5 H5A 120.2 . .
C4 C5 H5A 120.2 . .
C5 C6 C1 119.9(2) . .
C5 C6 H6A 120.1 . .
C1 C6 H6A 120.1 . .
N2 C7 C8 109.63(19) . .
N2 C7 H7A 109.7 . .
C8 C7 H7A 109.7 . .
N2 C7 H7B 109.7 . .
C8 C7 H7B 109.7 . .
H7A C7 H7B 108.2 . .
O2 C8 C7 110.9(2) . .
O2 C8 H8A 109.5 . .
C7 C8 H8A 109.5 . .
O2 C8 H8B 109.5 . .
C7 C8 H8B 109.5 . .
H8A C8 H8B 108.0 . .
O2 C9 C10 112.5(2) . .
O2 C9 H9A 109.1 . .
C10 C9 H9A 109.1 . .
O2 C9 H9B 109.1 . .
C10 C9 H9B 109.1 . .
H9A C9 H9B 107.8 . .
N2 C10 C9 110.16(19) . .
N2 C10 H10A 109.6 . .
C9 C10 H10A 109.6 . .
N2 C10 H10B 109.6 . .
C9 C10 H10B 109.6 . .
H10A C10 H10B 108.1 . .
N3 C11 C12 108.8(2) . .
N3 C11 H11A 109.9 . .
C12 C11 H11A 109.9 . .
N3 C11 H11B 109.9 . .
C12 C11 H11B 109.9 . .
H11A C11 H11B 108.3 . .
O3 C12 C11 110.8(2) . .
O3 C12 H12A 109.5 . .
C11 C12 H12A 109.5 . .
O3 C12 H12B 109.5 . .
C11 C12 H12B 109.5 . .
H12A C12 H12B 108.1 . .
O3 C13 C14 110.82(19) . .
O3 C13 H13A 109.5 . .
C14 C13 H13A 109.5 . .
O3 C13 H13B 109.5 . .
C14 C13 H13B 109.5 . .
H13A C13 H13B 108.1 . .
N3 C14 C13 108.21(19) . .
N3 C14 H14A 110.1 . .
C13 C14 H14A 110.1 . .
N3 C14 H14B 110.1 . .
C13 C14 H14B 110.1 . .
H14A C14 H14B 108.4 . .
C1S O1S Ce1 132.8(6) . .
C1S O1S H1S 106.1 . .
Ce1 O1S H1S 120.1 . .
C1S O1S H1WA 106.1 . .
Ce1 O1S H1WA 120.1 . .
H1S O1S H1WA 0.0 . .
C1S O1S H1WB 3.6 . .
Ce1 O1S H1WB 130.1 . .
H1S O1S H1WB 109.2 . .
H1WA O1S H1WB 109.2 . .
O1S C1S H1WB 5.9 . .
H1SA C1S H1WB 114.7 . .
H1SB C1S H1WB 109.0 . .
H1SC C1S H1WB 104.6 . .
Ce1 O1W H1S 109.0 . .
Ce1 O1W H1WA 109.0 . .
H1S O1W H1WA 0.0 . .
Ce1 O1W H1WB 137.0 . .
H1S O1W H1WB 114.0 . .
H1WA O1W H1WB 114.0 . .
C2S O2S H2S 107.5 . .
O2S C2S H2SA 109.5 . .
O2S C2S H2SB 109.5 . .
H2SA C2S H2SB 109.5 . .
O2S C2S H2SC 109.5 . .
H2SA C2S H2SC 109.5 . .
H2SB C2S H2SC 109.5 . .

loop_
_geom_bond_atom_site_label_1
_geom_bond_atom_site_label_2
_geom_bond_distance
_geom_bond_site_symmetry_2
Ce1 O1 2.3714(16) .
Ce1 O1 2.3714(16) 2
Ce1 O1S 2.480(11) 2
Ce1 O1S 2.480(11) .
Ce1 O1W 2.55(2) 2
Ce1 O1W 2.55(2) .
Ce1 Cl2 2.7658(8) .
Ce1 Cl1 2.8363(5) .
Ce1 Cl1 2.8363(5) 2
P1 O1 1.4909(16) .
P1 N2 1.6281(19) .
P1 N3 1.6385(19) .
P1 N1 1.649(2) .
N1 C1 1.415(3) .
N1 H1N 0.8368 .
N2 C7 1.469(3) .
N2 C10 1.473(3) .
N3 C11 1.467(3) .
N3 C14 1.480(3) .
O2 C9 1.429(3) .
O2 C8 1.430(3) .
O3 C12 1.425(3) .
O3 C13 1.433(3) .
C1 C2 1.394(3) .
C1 C6 1.396(3) .
C2 C3 1.389(4) .
C2 H2A 0.9500 .
C3 C4 1.381(4) .
C3 H3A 0.9500 .
C4 C5 1.391(4) .
C4 Cl3 1.750(3) .
C5 C6 1.386(3) .
C5 H5A 0.9500 .
C6 H6A 0.9500 .
C7 C8 1.517(3) .
C7 H7A 0.9900 .
C7 H7B 0.9900 .
C8 H8A 0.9900 .
C8 H8B 0.9900 .
C9 C10 1.512(3) .
C9 H9A 0.9900 .
C9 H9B 0.9900 .
C10 H10A 0.9900 .
C10 H10B 0.9900 .
C11 C12 1.517(3) .
C11 H11A 0.9900 .
C11 H11B 0.9900 .
C12 H12A 0.9900 .
C12 H12B 0.9900 .
C13 C14 1.515(3) .
C13 H13A 0.9900 .
C13 H13B 0.9900 .
C14 H14A 0.9900 .
C14 H14B 0.9900 .
O1S C1S 1.508(12) .
O1S H1S 0.8760 .
O1S H1WA 0.8760 .
O1S H1WB 0.9365 .
C1S H1SA 0.9800 .
C1S H1SB 0.9800 .
C1S H1SC 0.9800 .
C1S H1WB 0.5766 .
O1W H1S 0.9798 .
O1W H1WA 0.9798 .
O1W H1WB 0.7780 .
O2S C2S 1.398(11) .
O2S H2S 0.9000 .
C2S H2SA 0.9800 .
C2S H2SB 0.9800 .
C2S H2SC 0.9800 .

loop_
_geom_hbond_atom_site_label_D
_geom_hbond_atom_site_label_H
_geom_hbond_atom_site_label_A
_geom_hbond_site_symmetry_A
_geom_hbond_distance_DH
_geom_hbond_distance_HA
_geom_hbond_distance_DA
_geom_hbond_angle_DHA
N1 H1N Cl1 4_545 0.837 2.495 3.329(2) 174.63
O1S H1S O2 4_545 0.876 1.972 2.824(11) 163.92
O1W H1WA O2 4_545 0.980 1.972 2.899(11) 156.97
O1W H1WA Cl2 1_555 0.980 2.637 3.113(9) 110.12
O1W H1WB O2S 1_555 0.780 1.706 2.476(9) 168.67
O2S H2S Cl3 7_556 0.900 2.770 3.466(7) 135.05

loop_
_geom_torsion_atom_site_label_1
_geom_torsion_atom_site_label_2
_geom_torsion_atom_site_label_3
_geom_torsion_atom_site_label_4
_geom_torsion
_geom_torsion_site_symmetry_1
N2 P1 O1 Ce1 -156.2(10) .
N3 P1 O1 Ce1 82.9(10) .
N1 P1 O1 Ce1 -35.2(10) .
O1 Ce1 O1 P1 -23.7(10) 2
O1S Ce1 O1 P1 -92.6(10) 2
O1S Ce1 O1 P1 44.4(10) .
O1W Ce1 O1 P1 -95.9(11) 2
O1W Ce1 O1 P1 47.3(11) .
Cl2 Ce1 O1 P1 -23.7(10) .
Cl1 Ce1 O1 P1 118.8(10) .
Cl1 Ce1 O1 P1 -164.3(10) 2
O1 P1 N1 C1 -56.4(2) .
N2 P1 N1 C1 66.3(2) .
N3 P1 N1 C1 -176.77(18) .
O1 P1 N2 C7 -22.5(2) .
N3 P1 N2 C7 98.16(19) .
N1 P1 N2 C7 -147.92(18) .
O1 P1 N2 C10 145.60(18) .
N3 P1 N2 C10 -93.8(2) .
N1 P1 N2 C10 20.2(2) .
O1 P1 N3 C11 164.56(18) .
N2 P1 N3 C11 43.4(2) .
N1 P1 N3 C11 -71.7(2) .
O1 P1 N3 C14 -49.33(19) .
N2 P1 N3 C14 -170.47(16) .
N1 P1 N3 C14 74.43(18) .
P1 N1 C1 C2 -170.56(17) .
P1 N1 C1 C6 11.5(3) .
C6 C1 C2 C3 1.0(3) .
N1 C1 C2 C3 -177.0(2) .
C1 C2 C3 C4 -1.3(4) .
C2 C3 C4 C5 0.6(4) .
C2 C3 C4 Cl3 -178.74(18) .
C3 C4 C5 C6 0.4(4) .
Cl3 C4 C5 C6 179.7(2) .
C4 C5 C6 C1 -0.6(4) .
C2 C1 C6 C5 0.0(3) .
N1 C1 C6 C5 177.9(2) .
C10 N2 C7 C8 55.3(3) .
P1 N2 C7 C8 -135.24(19) .
C9 O2 C8 C7 58.3(3) .
N2 C7 C8 O2 -57.3(3) .
C8 O2 C9 C10 -56.7(3) .
C7 N2 C10 C9 -53.1(2) .
P1 N2 C10 C9 137.86(18) .
O2 C9 C10 N2 53.2(3) .
C14 N3 C11 C12 56.9(3) .
P1 N3 C11 C12 -154.88(18) .
C13 O3 C12 C11 60.3(3) .
N3 C11 C12 O3 -57.9(3) .
C12 O3 C13 C14 -60.7(3) .
C11 N3 C14 C13 -57.0(2) .
P1 N3 C14 C13 153.47(16) .
O3 C13 C14 N3 58.1(3) .
O1 Ce1 O1S C1S 117.5(9) .
O1 Ce1 O1S C1S -74.8(9) 2
O1S Ce1 O1S C1S -160.0(10) 2
O1W Ce1 O1S C1S -162.5(4) 2
O1W Ce1 O1S C1S -7(11) .
Cl2 Ce1 O1S C1S -160.0(10) .
Cl1 Ce1 O1S C1S 36.6(9) .
Cl1 Ce1 O1S C1S -9.2(13) 2
